data_2208080
loop_
_publ_author_name
'Jarom\'ir Marek'
'Zden\<ek Tr\'avn\'i\<cek'
'Petr Canka\<r'

_publ_section_title
;
 3-Amino-1-phenyl-1<i>H</i>-pyrazole
;
_journal_coeditor_code HG6296
_journal_issue 2
_journal_name_full 'Acta Crystallographica Section E'
_journal_page_first o848
_journal_page_last o850
_journal_paper_doi 10.1107/S1600536806002893
_journal_volume 62
_journal_year 2006
_chemical_formula_iupac 'C9 H9 N3'
_chemical_formula_moiety 'C9 H9 N3'
_chemical_formula_sum 'C9 H9 N3'
_chemical_formula_weight 159.19
_chemical_melting_point 363.0(10)
_chemical_name_systematic
;
1-Phenyl-3-amino-1H-pyrazole
;
_space_group_IT_number 4
_symmetry_cell_setting monoclinic
_symmetry_space_group_name_Hall 'P 2yb'
_symmetry_space_group_name_H-M 'P 1 21 1'
_atom_sites_solution_hydrogens geom
_atom_sites_solution_primary direct
_atom_sites_solution_secondary difmap
_audit_creation_method SHELXL-97
_cell_angle_alpha 90.00
_cell_angle_beta 90.158(8)
_cell_angle_gamma 90.00
_cell_formula_units_Z 4
_cell_length_a 11.9730(10)
_cell_length_b 5.5395(4)
_cell_length_c 11.9869(10)
_cell_measurement_reflns_used 3218
_cell_measurement_temperature 105(2)
_cell_measurement_theta_max 27.8715
_cell_measurement_theta_min 1.674
_cell_volume 795.02(11)
_computing_cell_refinement 'CrysAlis RED (Oxford Diffraction, 2002)'
_computing_data_collection 'CrysAlis CCD (Oxford Diffraction, 2002)'
_computing_data_reduction 'CrysAlis RED'
_computing_molecular_graphics 'ORTEPIII (Johnson & Burnett, 1996)'
_computing_publication_material 'SHELXL97 and PARST (Nardelli, 1995)'
_computing_structure_refinement 'SHELXL97 (Sheldrick, 1997)'
_computing_structure_solution 'SHELXS97 (Sheldrick, 1990)'
_diffrn_ambient_temperature 105(2)
_diffrn_detector_area_resol_mean 16.3
_diffrn_measured_fraction_theta_full 0.998
_diffrn_measured_fraction_theta_max 0.998
_diffrn_measurement_device_type 'Oxford Diffraction Xcalibur'
_diffrn_measurement_method \w
_diffrn_radiation_monochromator 'Enhance (Oxford Diffraction)'
_diffrn_radiation_source 'fine-focus sealed tube'
_diffrn_radiation_type MoK\a
_diffrn_radiation_wavelength 0.71073
_diffrn_reflns_av_R_equivalents 0.0392
_diffrn_reflns_av_sigmaI/netI 0.0383
_diffrn_reflns_limit_h_max 15
_diffrn_reflns_limit_h_min -15
_diffrn_reflns_limit_k_max 7
_diffrn_reflns_limit_k_min -6
_diffrn_reflns_limit_l_max 15
_diffrn_reflns_limit_l_min -15
_diffrn_reflns_number 7425
_diffrn_reflns_theta_full 27.50
_diffrn_reflns_theta_max 27.50
_diffrn_reflns_theta_min 3.40
_diffrn_standards_number 0
_exptl_absorpt_coefficient_mu 0.084
_exptl_absorpt_correction_type none
_exptl_crystal_colour colorless
_exptl_crystal_density_diffrn 1.330
_exptl_crystal_density_method 'not measured'
_exptl_crystal_description prism
_exptl_crystal_F_000 336
_exptl_crystal_size_max 0.35
_exptl_crystal_size_mid 0.30
_exptl_crystal_size_min 0.25
_refine_diff_density_max 0.225
_refine_diff_density_min -0.272
_refine_ls_extinction_method none
_refine_ls_goodness_of_fit_ref 1.208
_refine_ls_hydrogen_treatment constr
_refine_ls_matrix_type full
_refine_ls_number_parameters 217
_refine_ls_number_reflns 2012
_refine_ls_number_restraints 1
_refine_ls_restrained_S_all 1.207
_refine_ls_R_factor_all 0.0602
_refine_ls_R_factor_gt 0.0508
_refine_ls_shift/su_max 0.006
_refine_ls_shift/su_mean 0.001
_refine_ls_structure_factor_coef Fsqd
_refine_ls_weighting_details 'calc w=1/[\s^2^(Fo^2^)+(0.03P)^2^+0.25P] where P=(Fo^2^+2Fc^2^)/3'
_refine_ls_weighting_scheme calc
_refine_ls_wR_factor_gt 0.0943
_refine_ls_wR_factor_ref 0.0973
_reflns_number_gt 1795
_reflns_number_total 2012
_reflns_threshold_expression I>2\s(I)
_cod_data_source_file hg6296.cif
_cod_data_source_block I
_cod_depositor_comments
;
The following automatic conversions were performed:
'_geom_bond_publ_flag' value 'Yes' changed to 'yes' according to
'/home/saulius/struct/CIF-dictionaries/cif_core.dic' dictionary named
'cif_core.dic' version 2.4.1 from 2010-06-29 (14
times).

'_geom_angle_publ_flag' value 'Yes' changed to 'yes' according to
'/home/saulius/struct/CIF-dictionaries/cif_core.dic' dictionary named
'cif_core.dic' version 2.4.1 from 2010-06-29 (18 times).

Automatic conversion script
Id: cif_fix_enum 1527 2010-12-29 10:47:43Z saulius 

The following automatic conversions were performed:

'_geom_bond_publ_flag' value 'Yes' changed to 'yes' according to
/home/saulius/struct/CIF-dictionaries/cif_core.dic dictionary named
'cif_core.dic' version 2.4.1 from 2010-06-29 (14
times).

'_geom_angle_publ_flag' value 'Yes' changed to 'yes'
according to /home/saulius/struct/CIF-dictionaries/cif_core.dic
dictionary named 'cif_core.dic' version 2.4.1 from 2010-06-29 (18
times).

Automatic conversion script
Id: cif_fix_values 1715 2011-07-08 13:25:40Z adriana 
;
_cod_original_sg_symbol_H-M 'P 21'
_cod_database_code 2208080
_cod_database_fobs_code 2208080

loop_
_symmetry_equiv_pos_as_xyz
'x, y, z'
'-x, y+1/2, -z'

loop_
_atom_site_label
_atom_site_fract_x
_atom_site_fract_y
_atom_site_fract_z
_atom_site_U_iso_or_equiv
_atom_site_adp_type
_atom_site_calc_flag
_atom_site_refinement_flags
_atom_site_occupancy
_atom_site_type_symbol
N1A 0.54122(17) 0.5190(4) 0.16976(18) 0.0188(5) Uani d . 1 N
N2A 0.51961(19) 0.3236(4) 0.2376(2) 0.0224(5) Uani d . 1 N
N3A 0.3898(2) 0.2443(5) 0.3809(2) 0.0364(7) Uani d . 1 N
H3AA 0.4176 0.0989 0.3911 0.044 Uiso calc R 1 H
H3AB 0.3334 0.2940 0.4218 0.044 Uiso calc R 1 H
C3A 0.4342(2) 0.3932(6) 0.3012(2) 0.0232(6) Uani d . 1 C
C4A 0.4004(2) 0.6310(6) 0.2745(3) 0.0247(7) Uani d . 1 C
H4A 0.3419 0.7217 0.3077 0.030 Uiso calc R 1 H
C5A 0.4698(2) 0.7019(5) 0.1907(2) 0.0244(6) Uani d . 1 C
H5A 0.4682 0.8535 0.1536 0.029 Uiso calc R 1 H
C6A 0.6252(2) 0.5034(5) 0.0869(2) 0.0194(6) Uani d . 1 C
C7A 0.6950(2) 0.3009(5) 0.0832(2) 0.0210(6) Uani d . 1 C
H7A 0.6874 0.1753 0.1366 0.025 Uiso calc R 1 H
C8A 0.7758(2) 0.2861(5) 0.0000(2) 0.0246(6) Uani d . 1 C
H8A 0.8234 0.1490 -0.0031 0.030 Uiso calc R 1 H
C9A 0.7877(2) 0.4677(6) -0.0782(2) 0.0251(7) Uani d . 1 C
H9A 0.8429 0.4555 -0.1347 0.030 Uiso calc R 1 H
C10A 0.7186(2) 0.6673(6) -0.0734(2) 0.0245(6) Uani d . 1 C
H10A 0.7269 0.7928 -0.1267 0.029 Uiso calc R 1 H
C11A 0.6373(2) 0.6867(5) 0.0085(2) 0.0231(6) Uani d . 1 C
H11A 0.5902 0.8245 0.0109 0.028 Uiso calc R 1 H
N1 0.14705(18) 0.7487(4) 0.45151(18) 0.0194(5) Uani d . 1 N
N2 0.21034(19) 0.5520(4) 0.48515(19) 0.0208(5) Uani d . 1 N
N3 0.33173(19) 0.4753(5) 0.6372(2) 0.0274(6) Uani d . 1 N
H3A 0.3417 0.3252 0.6153 0.033 Uiso calc R 1 H
H3B 0.3656 0.5287 0.6976 0.033 Uiso calc R 1 H
C3 0.2625(2) 0.6277(5) 0.5766(2) 0.0209(6) Uani d . 1 C
C4 0.2347(2) 0.8694(5) 0.6035(2) 0.0254(6) Uani d . 1 C
H4 0.2608 0.9629 0.6647 0.031 Uiso calc R 1 H
C5 0.1617(2) 0.9376(5) 0.5214(2) 0.0240(6) Uani d . 1 C
H5 0.1272 1.0914 0.5146 0.029 Uiso calc R 1 H
C6 0.0780(2) 0.7331(5) 0.3558(2) 0.0190(6) Uani d . 1 C
C7 0.0857(2) 0.5343(5) 0.2851(2) 0.0229(6) Uani d . 1 C
H7 0.1380 0.4097 0.3003 0.027 Uiso calc R 1 H
C8 0.0162(2) 0.5193(6) 0.1922(2) 0.0280(7) Uani d . 1 C
H8 0.0213 0.3835 0.1441 0.034 Uiso calc R 1 H
C9 -0.0605(2) 0.7004(6) 0.1690(3) 0.0280(7) Uani d . 1 C
H9 -0.1076 0.6894 0.1053 0.034 Uiso calc R 1 H
C10 -0.0675(2) 0.8970(6) 0.2396(3) 0.0274(7) Uani d . 1 C
H10 -0.1201 1.0211 0.2242 0.033 Uiso calc R 1 H
C11 0.0012(2) 0.9160(5) 0.3330(2) 0.0233(6) Uani d . 1 C
H11 -0.0041 1.0523 0.3807 0.028 Uiso calc R 1 H

loop_
_atom_site_aniso_label
_atom_site_aniso_U_11
_atom_site_aniso_U_22
_atom_site_aniso_U_33
_atom_site_aniso_U_12
_atom_site_aniso_U_13
_atom_site_aniso_U_23
N1A 0.0200(12) 0.0150(12) 0.0214(12) 0.0008(10) -0.0015(9) 0.0015(10)
N2A 0.0266(12) 0.0171(12) 0.0236(12) 0.0024(10) 0.0024(10) 0.0021(10)
N3A 0.0415(15) 0.0235(14) 0.0443(16) 0.0072(13) 0.0229(13) 0.0053(13)
C3A 0.0252(14) 0.0207(14) 0.0237(14) 0.0011(12) -0.0003(12) -0.0034(12)
C4A 0.0210(14) 0.0212(14) 0.0320(16) 0.0050(12) 0.0009(12) -0.0049(13)
C5A 0.0239(14) 0.0162(14) 0.0330(16) 0.0024(12) -0.0022(12) -0.0005(13)
C6A 0.0217(14) 0.0180(13) 0.0183(13) -0.0028(11) -0.0039(10) -0.0012(11)
C7A 0.0266(14) 0.0168(14) 0.0196(13) -0.0004(12) 0.0005(11) 0.0015(12)
C8A 0.0251(14) 0.0222(15) 0.0266(15) 0.0040(12) 0.0008(11) -0.0042(13)
C9A 0.0253(15) 0.0295(17) 0.0205(14) -0.0058(13) 0.0015(11) -0.0046(13)
C10A 0.0297(15) 0.0233(16) 0.0207(14) -0.0066(13) -0.0042(12) 0.0047(13)
C11A 0.0248(14) 0.0202(15) 0.0242(14) -0.0008(12) -0.0064(12) 0.0034(13)
N1 0.0220(12) 0.0156(12) 0.0207(12) 0.0011(10) 0.0029(9) -0.0001(10)
N2 0.0207(12) 0.0191(13) 0.0224(12) 0.0011(10) 0.0020(10) 0.0003(11)
N3 0.0305(13) 0.0220(13) 0.0298(13) 0.0009(11) -0.0096(10) -0.0024(12)
C3 0.0168(13) 0.0218(14) 0.0243(15) -0.0020(11) 0.0024(11) 0.0013(12)
C4 0.0303(15) 0.0215(15) 0.0244(15) -0.0010(13) 0.0020(12) -0.0047(13)
C5 0.0278(15) 0.0203(15) 0.0240(14) 0.0010(13) 0.0053(12) -0.0017(12)
C6 0.0183(13) 0.0206(14) 0.0182(13) -0.0033(11) 0.0031(10) 0.0020(11)
C7 0.0234(14) 0.0191(14) 0.0262(14) -0.0005(12) 0.0035(12) 0.0002(13)
C8 0.0302(16) 0.0258(16) 0.0281(15) -0.0060(14) 0.0011(12) -0.0037(14)
C9 0.0228(15) 0.0310(17) 0.0301(16) -0.0065(13) -0.0032(12) 0.0040(14)
C10 0.0221(14) 0.0274(16) 0.0327(16) 0.0014(13) 0.0015(12) 0.0056(14)
C11 0.0268(15) 0.0180(14) 0.0252(15) 0.0003(12) 0.0081(12) 0.0008(12)

loop_
_atom_type_symbol
_atom_type_description
_atom_type_scat_dispersion_real
_atom_type_scat_dispersion_imag
_atom_type_scat_source
C C 0.0033 0.0000 'International Tables Vol C Tables 4.2.6.8 and 6.1.1.4'
H H 0.0000 0.0000 'International Tables Vol C Tables 4.2.6.8 and 6.1.1.4'
N N 0.0061 0.0000 'International Tables Vol C Tables 4.2.6.8 and 6.1.1.4'

loop_
_geom_angle_atom_site_label_1
_geom_angle_atom_site_label_2
_geom_angle_atom_site_label_3
_geom_angle
_geom_angle_publ_flag
C5A N1A N2A 111.1(2) yes
C5A N1A C6A 128.8(2) yes
N2A N1A C6A 120.0(2) yes
C3A N2A N1A 104.8(2) yes
C3A N3A H3AA 120.0 ?
C3A N3A H3AB 120.0 ?
H3AA N3A H3AB 120.0 ?
N2A C3A N3A 121.5(3) yes
N2A C3A C4A 111.1(3) yes
N3A C3A C4A 127.4(3) yes
C5A C4A C3A 105.1(3) yes
C5A C4A H4A 127.4 ?
C3A C4A H4A 127.4 ?
N1A C5A C4A 108.0(3) yes
N1A C5A H5A 126.0 ?
C4A C5A H5A 126.0 ?
C11A C6A C7A 120.0(2) ?
C11A C6A N1A 120.3(3) ?
C7A C6A N1A 119.7(2) ?
C8A C7A C6A 119.1(3) ?
C8A C7A H7A 120.5 ?
C6A C7A H7A 120.5 ?
C9A C8A C7A 121.0(3) ?
C9A C8A H8A 119.5 ?
C7A C8A H8A 119.5 ?
C10A C9A C8A 119.4(3) ?
C10A C9A H9A 120.3 ?
C8A C9A H9A 120.3 ?
C9A C10A C11A 120.8(3) ?
C9A C10A H10A 119.6 ?
C11A C10A H10A 119.6 ?
C10A C11A C6A 119.7(3) ?
C10A C11A H11A 120.2 ?
C6A C11A H11A 120.2 ?
C5 N1 N2 111.0(2) yes
C5 N1 C6 128.6(2) yes
N2 N1 C6 120.4(2) yes
C3 N2 N1 104.3(2) yes
C3 N3 H3A 120.0 ?
C3 N3 H3B 120.0 ?
H3A N3 H3B 120.0 ?
N2 C3 N3 121.3(3) yes
N2 C3 C4 112.1(3) yes
N3 C3 C4 126.6(3) yes
C5 C4 C3 104.3(3) yes
C5 C4 H4 127.8 ?
C3 C4 H4 127.8 ?
N1 C5 C4 108.3(3) yes
N1 C5 H5 125.9 ?
C4 C5 H5 125.9 ?
C7 C6 C11 120.0(2) ?
C7 C6 N1 120.2(2) ?
C11 C6 N1 119.9(3) ?
C8 C7 C6 119.6(3) ?
C8 C7 H7 120.2 ?
C6 C7 H7 120.2 ?
C9 C8 C7 120.7(3) ?
C9 C8 H8 119.6 ?
C7 C8 H8 119.6 ?
C10 C9 C8 119.3(3) ?
C10 C9 H9 120.4 ?
C8 C9 H9 120.4 ?
C9 C10 C11 121.0(3) ?
C9 C10 H10 119.5 ?
C11 C10 H10 119.5 ?
C10 C11 C6 119.4(3) ?
C10 C11 H11 120.3 ?
C6 C11 H11 120.3 ?

loop_
_geom_bond_atom_site_label_1
_geom_bond_atom_site_label_2
_geom_bond_distance
_geom_bond_publ_flag
N1A C5A 1.350(3) yes
N1A N2A 1.379(3) yes
N1A C6A 1.418(3) yes
N2A C3A 1.334(4) yes
N3A C3A 1.371(4) yes
N3A H3AA 0.8800 ?
N3A H3AB 0.8800 ?
C3A C4A 1.415(4) yes
C4A C5A 1.363(4) yes
C4A H4A 0.9500 ?
C5A H5A 0.9500 ?
C6A C11A 1.392(4) ?
C6A C7A 1.399(4) ?
C7A C8A 1.394(4) ?
C7A H7A 0.9500 ?
C8A C9A 1.383(4) ?
C8A H8A 0.9500 ?
C9A C10A 1.382(4) ?
C9A H9A 0.9500 ?
C10A C11A 1.388(4) ?
C10A H10A 0.9500 ?
C11A H11A 0.9500 ?
N1 C5 1.352(4) yes
N1 N2 1.386(3) yes
N1 C6 1.415(3) yes
N2 C3 1.328(4) yes
N3 C3 1.387(4) yes
N3 H3A 0.8800 ?
N3 H3B 0.8800 ?
C3 C4 1.417(4) yes
C4 C5 1.367(4) yes
C4 H4 0.9500 ?
C5 H5 0.9500 ?
C6 C7 1.392(4) ?
C6 C11 1.395(4) ?
C7 C8 1.391(4) ?
C7 H7 0.9500 ?
C8 C9 1.387(4) ?
C8 H8 0.9500 ?
C9 C10 1.382(5) ?
C9 H9 0.9500 ?
C10 C11 1.391(4) ?
C10 H10 0.9500 ?
C11 H11 0.9500 ?

loop_
_geom_hbond_atom_site_label_D
_geom_hbond_atom_site_label_H
_geom_hbond_atom_site_label_A
_geom_hbond_site_symmetry_A
_geom_hbond_distance_DH
_geom_hbond_distance_HA
_geom_hbond_distance_DA
_geom_hbond_angle_DHA
N3 H3B N2A 2_656 0.88 2.27 3.021(3) 143
N3A H3AB N2 . 0.88 2.19 3.016(3) 156
C9 H9 C9A 1_455 0.95 2.81 3.704(4) 157
C10A H10A C3A 2_655 0.95 2.89 3.513(4) 123.8
N3 H3A C4 1_545 0.88 2.83 3.574(4) 143

loop_
_cod_related_entry_id
_cod_related_entry_database
_cod_related_entry_code
1 ChemSpider 516649
